data_4033046
loop_
_publ_author_name
'Sivamuthuraman, Koilpitchai'
'Kumarswamyreddy, Nandarapu'
'Kesavan, Venkitasamy'

_publ_section_title
;
 Diastereo- and Enantioselective Synthesis of 2,2-Disubstituted
 Benzofuran-3-one Bearing Adjacent Quaternary and Tertiary Stereocenters.
;
_journal_issue 20
_journal_name_full 'The Journal of organic chemistry'
_journal_page_first 10812
_journal_page_last 10822
_journal_paper_doi 10.1021/acs.joc.7b01105
_journal_volume 82
_journal_year 2017
_chemical_absolute_configuration ad
_chemical_formula_moiety 'C18 H14 Br N O6'
_chemical_formula_sum 'C18 H14 Br N O6'
_chemical_formula_weight 420.21
_space_group_crystal_system orthorhombic
_space_group_IT_number 20
_space_group_name_Hall 'C 2c 2'
_space_group_name_H-M_alt 'C 2 2 21'
_symmetry_space_group_name_Hall 'C 2c 2'
_symmetry_space_group_name_H-M 'C 2 2 21'
_atom_sites_solution_hydrogens geom
_audit_creation_method SHELXL-2014/7
_cell_angle_alpha 90
_cell_angle_beta 90
_cell_angle_gamma 90
_cell_formula_units_Z 8
_cell_length_a 9.0459(6)
_cell_length_b 15.6351(12)
_cell_length_c 24.8362(14)
_cell_measurement_reflns_used 4881
_cell_measurement_temperature 296(2)
_cell_measurement_theta_max 21.68
_cell_measurement_theta_min 2.60
_cell_volume 3512.7(4)
_computing_cell_refinement 'APEX2/SAINT (Bruker, 2004)'
_computing_data_collection 'APEX2 (Bruker, 2004)'
_computing_data_reduction 'SAINT/XPREP (Bruker, 2004)'
_computing_molecular_graphics 'ORTEP3 (Farrugia, 1997) and Mercury (Bruno et al., 2002)'
_computing_publication_material 'SHELXL-2014/7 (Sheldrick, 2014)'
_computing_structure_refinement 'SHELXL-2014/7 (Sheldrick, 2014)'
_computing_structure_solution 'SIR92 (Altornare et al., 1993)'
_diffrn_ambient_temperature 296(2)
_diffrn_measured_fraction_theta_full 0.999
_diffrn_measured_fraction_theta_max 0.999
_diffrn_measurement_device_type 'Bruker axs kappa apex2 CCD Diffractometer'
_diffrn_measurement_method '\w and \f scan'
_diffrn_radiation_monochromator graphite
_diffrn_radiation_source 'fine-focus sealed tube'
_diffrn_radiation_type MoK\a
_diffrn_radiation_wavelength 0.71073
_diffrn_reflns_av_R_equivalents 0.0442
_diffrn_reflns_av_unetI/netI 0.0581
_diffrn_reflns_Laue_measured_fraction_full 0.999
_diffrn_reflns_Laue_measured_fraction_max 0.999
_diffrn_reflns_limit_h_max 11
_diffrn_reflns_limit_h_min -11
_diffrn_reflns_limit_k_max 16
_diffrn_reflns_limit_k_min -20
_diffrn_reflns_limit_l_max 32
_diffrn_reflns_limit_l_min -31
_diffrn_reflns_number 19542
_diffrn_reflns_point_group_measured_fraction_full 0.999
_diffrn_reflns_point_group_measured_fraction_max 0.999
_diffrn_reflns_theta_full 25.242
_diffrn_reflns_theta_max 27.279
_diffrn_reflns_theta_min 2.601
_exptl_absorpt_coefficient_mu 2.375
_exptl_absorpt_correction_T_max 0.5359
_exptl_absorpt_correction_T_min 0.4902
_exptl_absorpt_correction_type multi-scan
_exptl_absorpt_process_details 'SADABS (BRUKER, 2004)'
_exptl_crystal_colour COLOURLESS
_exptl_crystal_density_diffrn 1.589
_exptl_crystal_description BLOCK
_exptl_crystal_F_000 1696
_exptl_crystal_size_max 0.350
_exptl_crystal_size_mid 0.320
_exptl_crystal_size_min 0.300
_refine_diff_density_max 0.219
_refine_diff_density_min -0.319
_refine_diff_density_rms 0.055
_refine_ls_abs_structure_details
;
 Flack x determined using 920 quotients [(I+)-(I-)]/[(I+)+(I-)]
 (Parsons, Flack and Wagner, Acta Cryst. B69 (2013) 249-259).
;
_refine_ls_abs_structure_Flack 0.005(5)
_refine_ls_extinction_method none
_refine_ls_goodness_of_fit_ref 0.974
_refine_ls_hydrogen_treatment constr
_refine_ls_matrix_type full
_refine_ls_number_parameters 235
_refine_ls_number_reflns 3961
_refine_ls_number_restraints 0
_refine_ls_restrained_S_all 0.974
_refine_ls_R_factor_all 0.0752
_refine_ls_R_factor_gt 0.0376
_refine_ls_shift/su_max 0.001
_refine_ls_shift/su_mean 0.000
_refine_ls_structure_factor_coef Fsqd
_refine_ls_weighting_details 'w=1/[\s^2^(Fo^2^)+(0.0326P)^2^] where P=(Fo^2^+2Fc^2^)/3'
_refine_ls_weighting_scheme calc
_refine_ls_wR_factor_gt 0.0671
_refine_ls_wR_factor_ref 0.0760
_reflns_Friedel_coverage 0.786
_reflns_Friedel_fraction_full 0.999
_reflns_Friedel_fraction_max 0.999
_reflns_number_gt 2671
_reflns_number_total 3961
_reflns_threshold_expression 'I > 2\s(I)'
_cod_data_source_file jo7b01105_si_002.cif
_cod_data_source_block IPA
_cod_depositor_comments
;
The following automatic conversions were performed:

'_chemical_absolute_configuration' value 'AD' changed to 'ad'
according to
/home/data/users/saulius/crontab/automatic-downloads/current/ACS/lib/dictionaries/cif_core.dic
dictionary named 'cif_core.dic' version 2.4.2 from 2011-04-26.

'_exptl_absorpt_correction_type' value 'MULTI-SCAN' changed to
'multi-scan' according to
/home/data/users/saulius/crontab/automatic-downloads/current/ACS/lib/dictionaries/cif_core.dic
dictionary named 'cif_core.dic' version 2.4.2 from 2011-04-26.

Automatic conversion script
Id: cif_fix_values 4973 2017-02-22 13:04:09Z antanas 
;
_cod_database_code 4033046
_shelx_shelxl_version_number 2014/7
_shelx_space_group_comment
;
The symmetry employed for this shelxl refinement is uniquely defined
by the following loop, which should always be used as a source of
symmetry information in preference to the above space-group names.
They are only intended as comments.
;
_shelx_estimated_absorpt_t_min 0.490
_shelx_estimated_absorpt_t_max 0.536

loop_
_space_group_symop_operation_xyz
'x, y, z'
'x, -y, -z'
'-x, y, -z+1/2'
'-x, -y, z+1/2'
'x+1/2, y+1/2, z'
'x+1/2, -y+1/2, -z'
'-x+1/2, y+1/2, -z+1/2'
'-x+1/2, -y+1/2, z+1/2'

loop_
_atom_site_label
_atom_site_type_symbol
_atom_site_fract_x
_atom_site_fract_y
_atom_site_fract_z
_atom_site_U_iso_or_equiv
_atom_site_adp_type
_atom_site_occupancy
_atom_site_site_symmetry_order
_atom_site_calc_flag
_atom_site_refinement_flags_posn
_atom_site_refinement_flags_adp
C1 C 0.6796(4) 0.9935(3) 0.57331(16) 0.0446(10) Uani 1 1 d . .
C2 C 0.5429(5) 1.0304(3) 0.57006(16) 0.0473(10) Uani 1 1 d . .
H2 H 0.5343 1.0892 0.5653 0.057 Uiso 1 1 calc R U
C3 C 0.4177(4) 0.9803(3) 0.57389(16) 0.0416(10) Uani 1 1 d . .
H3 H 0.3248 1.0054 0.5713 0.050 Uiso 1 1 calc R U
C4 C 0.4294(4) 0.8922(3) 0.58158(13) 0.0359(9) Uani 1 1 d . .
C5 C 0.5677(5) 0.8575(3) 0.58505(16) 0.0518(12) Uani 1 1 d . .
H5 H 0.5773 0.7989 0.5904 0.062 Uiso 1 1 calc R U
C6 C 0.6945(5) 0.9072(3) 0.58088(17) 0.0563(12) Uani 1 1 d . .
H6 H 0.7877 0.8823 0.5832 0.068 Uiso 1 1 calc R U
C7 C 0.1901(5) 0.8435(3) 0.53776(15) 0.0497(11) Uani 1 1 d . .
H7A H 0.1034 0.8083 0.5440 0.060 Uiso 1 1 calc R U
H7B H 0.1577 0.9024 0.5347 0.060 Uiso 1 1 calc R U
C8 C 0.2943(4) 0.8353(3) 0.58573(14) 0.0386(9) Uani 1 1 d . .
H8 H 0.3287 0.7759 0.5871 0.046 Uiso 1 1 calc R U
C9 C 0.2045(4) 0.8520(2) 0.63703(14) 0.0395(10) Uani 1 1 d . .
C10 C 0.3020(5) 0.8492(3) 0.68848(17) 0.0504(12) Uani 1 1 d . .
C11 C 0.2733(5) 0.9289(3) 0.71509(15) 0.0537(12) Uani 1 1 d . .
C12 C 0.1807(5) 0.9762(3) 0.68251(16) 0.0513(12) Uani 1 1 d . .
C13 C 0.1360(5) 1.0575(3) 0.69460(19) 0.0675(14) Uani 1 1 d . .
H13 H 0.0758 1.0897 0.6720 0.081 Uiso 1 1 calc R U
C14 C 0.1890(7) 1.0884(4) 0.7444(3) 0.087(2) Uani 1 1 d . .
H14 H 0.1615 1.1431 0.7550 0.105 Uiso 1 1 calc R U
C15 C 0.2783(8) 1.0424(5) 0.7777(2) 0.103(3) Uani 1 1 d . .
H15 H 0.3099 1.0664 0.8100 0.123 Uiso 1 1 calc R U
C16 C 0.3220(6) 0.9613(4) 0.76427(18) 0.0783(18) Uani 1 1 d . .
H16 H 0.3817 0.9291 0.7870 0.094 Uiso 1 1 calc R U
C17 C 0.0862(5) 0.7838(3) 0.64524(17) 0.0474(10) Uani 1 1 d . .
C18 C -0.1413(6) 0.7492(3) 0.6833(2) 0.0810(16) Uani 1 1 d . .
H18A H -0.2224 0.7763 0.7015 0.122 Uiso 1 1 calc R U
H18B H -0.1763 0.7228 0.6508 0.122 Uiso 1 1 calc R U
H18C H -0.0989 0.7064 0.7063 0.122 Uiso 1 1 calc R U
N1 N 0.2609(5) 0.8170(2) 0.48620(15) 0.0545(10) Uani 1 1 d . .
O1 O 0.1398(3) 0.93515(16) 0.63614(9) 0.0449(6) Uani 1 1 d . .
O2 O -0.0301(4) 0.8126(2) 0.67015(12) 0.0650(9) Uani 1 1 d . .
O3 O 0.1033(4) 0.7110(2) 0.63190(16) 0.0843(12) Uani 1 1 d . .
O4 O 0.2074(4) 0.8455(2) 0.44513(13) 0.0808(12) Uani 1 1 d . .
O5 O 0.3626(5) 0.7673(2) 0.48726(13) 0.0803(11) Uani 1 1 d . .
O6 O 0.3796(4) 0.7893(2) 0.70018(13) 0.0721(10) Uani 1 1 d . .
Br1 Br 0.85143(5) 1.06191(4) 0.56712(2) 0.06788(19) Uani 1 1 d . .

loop_
_atom_site_aniso_label
_atom_site_aniso_U_11
_atom_site_aniso_U_22
_atom_site_aniso_U_33
_atom_site_aniso_U_23
_atom_site_aniso_U_13
_atom_site_aniso_U_12
C1 0.048(2) 0.048(3) 0.037(2) -0.006(2) 0.003(2) -0.008(2)
C2 0.059(3) 0.034(2) 0.049(2) -0.001(2) 0.007(2) -0.0001(19)
C3 0.042(2) 0.035(3) 0.048(3) 0.002(2) -0.002(2) 0.0021(18)
C4 0.044(2) 0.035(3) 0.028(2) -0.0023(17) 0.0029(17) -0.0024(19)
C5 0.056(3) 0.037(3) 0.063(3) 0.003(2) 0.006(2) 0.012(2)
C6 0.038(2) 0.061(3) 0.070(3) -0.001(2) 0.007(2) 0.005(2)
C7 0.051(3) 0.057(3) 0.041(2) -0.011(2) 0.003(2) -0.007(2)
C8 0.046(2) 0.031(2) 0.038(2) -0.0056(18) 0.0031(17) 0.0016(18)
C9 0.047(2) 0.032(2) 0.040(2) -0.0036(19) 0.0015(18) -0.0035(18)
C10 0.054(3) 0.055(3) 0.042(2) 0.006(2) 0.001(2) -0.017(2)
C11 0.063(3) 0.061(3) 0.037(2) -0.005(3) 0.012(2) -0.023(3)
C12 0.061(3) 0.047(3) 0.046(3) -0.017(2) 0.026(2) -0.024(2)
C13 0.079(3) 0.049(3) 0.074(3) -0.019(3) 0.039(3) -0.020(3)
C14 0.108(5) 0.068(4) 0.086(4) -0.044(4) 0.064(4) -0.046(4)
C15 0.116(6) 0.131(7) 0.061(4) -0.033(4) 0.034(4) -0.076(5)
C16 0.091(4) 0.101(5) 0.043(3) -0.017(3) 0.012(3) -0.050(4)
C17 0.052(3) 0.046(3) 0.044(2) -0.003(2) 0.002(2) -0.009(2)
C18 0.071(3) 0.083(4) 0.089(4) 0.000(3) 0.029(3) -0.030(3)
N1 0.073(3) 0.049(3) 0.042(2) -0.011(2) 0.005(2) -0.025(2)
O1 0.0572(16) 0.0339(15) 0.0436(14) -0.0087(13) 0.0055(13) -0.0033(17)
O2 0.063(2) 0.057(2) 0.075(2) -0.0125(18) 0.0271(17) -0.0138(17)
O3 0.081(3) 0.041(2) 0.131(3) -0.018(2) 0.038(2) -0.0189(18)
O4 0.114(3) 0.085(3) 0.044(2) 0.0045(18) 0.0028(19) -0.025(2)
O5 0.099(3) 0.079(3) 0.063(2) -0.0199(19) 0.019(2) 0.010(3)
O6 0.078(3) 0.076(3) 0.063(2) 0.0157(18) -0.0161(18) -0.001(2)
Br1 0.0568(3) 0.0754(4) 0.0715(3) -0.0086(3) 0.0084(3) -0.0232(3)

loop_
_atom_type_symbol
_atom_type_description
_atom_type_scat_dispersion_real
_atom_type_scat_dispersion_imag
_atom_type_scat_source
C C 0.0033 0.0016 'International Tables Vol C Tables 4.2.6.8 and 6.1.1.4'
H H 0.0000 0.0000 'International Tables Vol C Tables 4.2.6.8 and 6.1.1.4'
N N 0.0061 0.0033 'International Tables Vol C Tables 4.2.6.8 and 6.1.1.4'
O O 0.0106 0.0060 'International Tables Vol C Tables 4.2.6.8 and 6.1.1.4'
Br Br -0.2901 2.4595 'International Tables Vol C Tables 4.2.6.8 and 6.1.1.4'

loop_
_geom_angle_atom_site_label_1
_geom_angle_atom_site_label_2
_geom_angle_atom_site_label_3
_geom_angle
C2 C1 C6 120.9(4)
C2 C1 Br1 119.9(3)
C6 C1 Br1 119.2(3)
C1 C2 C3 119.8(4)
C1 C2 H2 120.1
C3 C2 H2 120.1
C2 C3 C4 120.6(4)
C2 C3 H3 119.7
C4 C3 H3 119.7
C5 C4 C3 118.0(4)
C5 C4 C8 120.1(4)
C3 C4 C8 121.9(4)
C4 C5 C6 122.0(4)
C4 C5 H5 119.0
C6 C5 H5 119.0
C1 C6 C5 118.7(4)
C1 C6 H6 120.7
C5 C6 H6 120.7
N1 C7 C8 112.5(3)
N1 C7 H7A 109.1
C8 C7 H7A 109.1
N1 C7 H7B 109.1
C8 C7 H7B 109.1
H7A C7 H7B 107.8
C4 C8 C7 113.3(3)
C4 C8 C9 112.5(3)
C7 C8 C9 107.9(3)
C4 C8 H8 107.6
C7 C8 H8 107.6
C9 C8 H8 107.6
O1 C9 C17 110.6(3)
O1 C9 C8 111.1(3)
C17 C9 C8 111.3(3)
O1 C9 C10 105.8(3)
C17 C9 C10 105.5(3)
C8 C9 C10 112.2(3)
O6 C10 C11 132.0(4)
O6 C10 C9 123.5(4)
C11 C10 C9 104.5(4)
C12 C11 C16 120.7(5)
C12 C11 C10 107.8(4)
C16 C11 C10 131.5(5)
C13 C12 O1 122.8(5)
C13 C12 C11 123.3(4)
O1 C12 C11 113.9(4)
C12 C13 C14 114.2(5)
C12 C13 H13 122.9
C14 C13 H13 122.9
C15 C14 C13 123.7(6)
C15 C14 H14 118.2
C13 C14 H14 118.2
C14 C15 C16 120.8(6)
C14 C15 H15 119.6
C16 C15 H15 119.6
C15 C16 C11 117.3(6)
C15 C16 H16 121.3
C11 C16 H16 121.3
O3 C17 O2 124.5(4)
O3 C17 C9 122.6(4)
O2 C17 C9 112.8(4)
O2 C18 H18A 109.5
O2 C18 H18B 109.5
H18A C18 H18B 109.5
O2 C18 H18C 109.5
H18A C18 H18C 109.5
H18B C18 H18C 109.5
O5 N1 O4 124.1(4)
O5 N1 C7 119.3(4)
O4 N1 C7 116.6(4)
C12 O1 C9 107.7(3)
C17 O2 C18 115.5(4)

loop_
_geom_bond_atom_site_label_1
_geom_bond_atom_site_label_2
_geom_bond_distance
C1 C2 1.367(6)
C1 C6 1.369(6)
C1 Br1 1.893(4)
C2 C3 1.381(5)
C2 H2 0.9300
C3 C4 1.394(5)
C3 H3 0.9300
C4 C5 1.367(6)
C4 C8 1.516(5)
C5 C6 1.389(6)
C5 H5 0.9300
C6 H6 0.9300
C7 N1 1.491(5)
C7 C8 1.524(5)
C7 H7A 0.9700
C7 H7B 0.9700
C8 C9 1.534(5)
C8 H8 0.9800
C9 O1 1.425(4)
C9 C17 1.525(6)
C9 C10 1.553(6)
C10 O6 1.206(6)
C10 C11 1.434(7)
C11 C12 1.380(6)
C11 C16 1.394(6)
C12 C13 1.367(6)
C12 O1 1.369(5)
C13 C14 1.411(8)
C13 H13 0.9300
C14 C15 1.361(8)
C14 H14 0.9300
C15 C16 1.370(8)
C15 H15 0.9300
C16 H16 0.9300
C17 O3 1.195(5)
C17 O2 1.301(5)
C18 O2 1.450(5)
C18 H18A 0.9600
C18 H18B 0.9600
C18 H18C 0.9600
N1 O5 1.204(5)
N1 O4 1.214(4)

loop_
_geom_hbond_atom_site_label_D
_geom_hbond_atom_site_label_H
_geom_hbond_atom_site_label_A
_geom_hbond_distance_DH
_geom_hbond_distance_HA
_geom_hbond_distance_DA
_geom_hbond_angle_DHA
_geom_hbond_site_symmetry_A
C2 H2 O3 0.93 2.60 3.260(5) 128.5 5
C7 H7A O5 0.97 2.60 3.487(6) 152.6 6_466

loop_
_geom_torsion_atom_site_label_1
_geom_torsion_atom_site_label_2
_geom_torsion_atom_site_label_3
_geom_torsion_atom_site_label_4
_geom_torsion
C6 C1 C2 C3 -0.7(7)
Br1 C1 C2 C3 179.2(3)
C1 C2 C3 C4 0.6(6)
C2 C3 C4 C5 -0.1(6)
C2 C3 C4 C8 -179.8(3)
C3 C4 C5 C6 -0.3(6)
C8 C4 C5 C6 179.3(4)
C2 C1 C6 C5 0.2(7)
Br1 C1 C6 C5 -179.6(3)
C4 C5 C6 C1 0.3(6)
C5 C4 C8 C7 -124.5(4)
C3 C4 C8 C7 55.1(5)
C5 C4 C8 C9 112.7(4)
C3 C4 C8 C9 -67.7(5)
N1 C7 C8 C4 62.4(5)
N1 C7 C8 C9 -172.3(3)
C4 C8 C9 O1 66.5(4)
C7 C8 C9 O1 -59.3(4)
C4 C8 C9 C17 -169.7(3)
C7 C8 C9 C17 64.5(4)
C4 C8 C9 C10 -51.7(5)
C7 C8 C9 C10 -177.5(3)
O1 C9 C10 O6 -175.8(4)
C17 C9 C10 O6 66.9(5)
C8 C9 C10 O6 -54.4(5)
O1 C9 C10 C11 5.1(4)
C17 C9 C10 C11 -112.2(4)
C8 C9 C10 C11 126.4(4)
O6 C10 C11 C12 177.0(5)
C9 C10 C11 C12 -4.0(4)
O6 C10 C11 C16 -2.9(8)
C9 C10 C11 C16 176.2(5)
C16 C11 C12 C13 2.7(7)
C10 C11 C12 C13 -177.1(4)
C16 C11 C12 O1 -178.6(4)
C10 C11 C12 O1 1.5(5)
O1 C12 C13 C14 179.6(4)
C11 C12 C13 C14 -1.9(6)
C12 C13 C14 C15 0.6(7)
C13 C14 C15 C16 -0.2(9)
C14 C15 C16 C11 1.0(8)
C12 C11 C16 C15 -2.2(7)
C10 C11 C16 C15 177.7(5)
O1 C9 C17 O3 157.2(4)
C8 C9 C17 O3 33.2(6)
C10 C9 C17 O3 -88.8(5)
O1 C9 C17 O2 -25.7(4)
C8 C9 C17 O2 -149.7(4)
C10 C9 C17 O2 88.3(4)
C8 C7 N1 O5 25.0(5)
C8 C7 N1 O4 -157.4(4)
C13 C12 O1 C9 -179.4(4)
C11 C12 O1 C9 2.0(4)
C17 C9 O1 C12 109.5(3)
C8 C9 O1 C12 -126.3(3)
C10 C9 O1 C12 -4.3(4)
O3 C17 O2 C18 2.1(7)
C9 C17 O2 C18 -174.9(4)
